data_4121153
loop_
_publ_author_name
'Santhosh Kumar Podiyanachari'
'Gerald Kehr'
'Christian M\"uck-Lichtenfeld'
'Constantin G. Daniliuc'
'Gerhard Erker'

_publ_section_title
;
 Remarkable Behavior of a Bifunctional Alkynylborane Zirconocene Complex
 toward Donor Ligands and Acetylenes
;
_journal_name_full 'Journal of the American Chemical Society'
_journal_page_first 17444
_journal_page_last 17456
_journal_paper_doi 10.1021/ja408385h
_journal_volume 135
_journal_year 2013
_chemical_formula_sum 'C31 H27 B F10 O Si Zr'
_chemical_formula_weight 735.65
_chemical_name_systematic
; 
 ? 
;
_space_group_IT_number 15
_symmetry_cell_setting monoclinic
_symmetry_space_group_name_Hall '-C 2yc'
_symmetry_space_group_name_H-M 'C 1 2/c 1'
_atom_sites_solution_hydrogens geom
_atom_sites_solution_primary direct
_atom_sites_solution_secondary difmap
_audit_creation_method SHELXL-97
_cell_angle_alpha 90.00
_cell_angle_beta 91.2860(10)
_cell_angle_gamma 90.00
_cell_formula_units_Z 8
_cell_length_a 34.4119(4)
_cell_length_b 9.51100(10)
_cell_length_c 18.9714(3)
_cell_measurement_reflns_used 6760
_cell_measurement_temperature 223(2)
_cell_measurement_theta_max 28.28
_cell_measurement_theta_min 4.08
_cell_volume 6207.62(14)
_computing_cell_refinement 'Collect (Nonius B.V., 1998)'
_computing_data_collection 'Collect (Nonius B.V., 1998)'
_computing_data_reduction 'Denzo-SMN (Otwinowski & Minor, 1997)'
_computing_molecular_graphics 'XP (BrukerAXS, 2000)'
_computing_publication_material 'SHELXL-97 (Sheldrick, 1997)'
_computing_structure_refinement 'SHELXL-97 (Sheldrick, 1997)'
_computing_structure_solution 'SHELXS-97 (Sheldrick, 1990)'
_diffrn_ambient_temperature 223(2)
_diffrn_measured_fraction_theta_full 0.984
_diffrn_measured_fraction_theta_max 0.984
_diffrn_measurement_device_type 'Nonius KappaCCD APEXII'
_diffrn_measurement_method '\w and \f scans'
_diffrn_radiation_monochromator 'Montel mirror'
_diffrn_radiation_source 'rotating anode Nonius FR591'
_diffrn_radiation_type MoK\a
_diffrn_radiation_wavelength 0.71073
_diffrn_reflns_av_R_equivalents 0.038
_diffrn_reflns_av_sigmaI/netI 0.0333
_diffrn_reflns_limit_h_max 45
_diffrn_reflns_limit_h_min -45
_diffrn_reflns_limit_k_max 12
_diffrn_reflns_limit_k_min -11
_diffrn_reflns_limit_l_max 25
_diffrn_reflns_limit_l_min -25
_diffrn_reflns_number 20448
_diffrn_reflns_theta_full 28.28
_diffrn_reflns_theta_max 28.28
_diffrn_reflns_theta_min 4.19
_exptl_absorpt_coefficient_mu 0.478
_exptl_absorpt_correction_T_max 0.9318
_exptl_absorpt_correction_T_min 0.8899
_exptl_absorpt_correction_type multi-scan
_exptl_absorpt_process_details 'Denzo (Otwinowski, Borek, Majewski & Minor, 2003)'
_exptl_crystal_colour orange
_exptl_crystal_density_diffrn 1.574
_exptl_crystal_description prism
_exptl_crystal_F_000 2960
_exptl_crystal_size_max 0.25
_exptl_crystal_size_mid 0.22
_exptl_crystal_size_min 0.15
_refine_diff_density_max 0.357
_refine_diff_density_min -0.322
_refine_diff_density_rms 0.049
_refine_ls_extinction_method none
_refine_ls_goodness_of_fit_ref 1.044
_refine_ls_hydrogen_treatment constr
_refine_ls_matrix_type full
_refine_ls_number_parameters 409
_refine_ls_number_reflns 7587
_refine_ls_number_restraints 0
_refine_ls_restrained_S_all 1.044
_refine_ls_R_factor_all 0.0447
_refine_ls_R_factor_gt 0.0361
_refine_ls_shift/su_max 0.000
_refine_ls_shift/su_mean 0.000
_refine_ls_structure_factor_coef Fsqd
_refine_ls_weighting_details 'calc w=1/[\s^2^(Fo^2^)+(0.0313P)^2^+7.5904P] where P=(Fo^2^+2Fc^2^)/3'
_refine_ls_weighting_scheme calc
_refine_ls_wR_factor_gt 0.0845
_refine_ls_wR_factor_ref 0.0909
_reflns_number_gt 6498
_reflns_number_total 7587
_reflns_threshold_expression >2sigma(I)
_cod_data_source_file ja408385h_si_002_04.cif
_cod_data_source_block erk6683
_cod_original_cell_volume 6207.61(14)
_cod_database_code 4121153

loop_
_symmetry_equiv_pos_as_xyz
'x, y, z'
'-x, y, -z+1/2'
'x+1/2, y+1/2, z'
'-x+1/2, y+1/2, -z+1/2'
'-x, -y, -z'
'x, -y, z-1/2'
'-x+1/2, -y+1/2, -z'
'x+1/2, -y+1/2, z-1/2'

loop_
_atom_site_label
_atom_site_type_symbol
_atom_site_fract_x
_atom_site_fract_y
_atom_site_fract_z
_atom_site_U_iso_or_equiv
_atom_site_adp_type
_atom_site_occupancy
_atom_site_symmetry_multiplicity
_atom_site_calc_flag
_atom_site_refinement_flags
Zr1 Zr 0.149196(5) 0.56476(2) 0.042174(9) 0.03636(7) Uani 1 1 d .
Si1 Si 0.209609(19) 0.30928(8) 0.16418(3) 0.05181(16) Uani 1 1 d .
O1 O 0.09784(4) 0.72723(15) 0.05211(7) 0.0429(3) Uani 1 1 d .
B1 B 0.11365(7) 0.5497(3) 0.20584(12) 0.0395(5) Uani 1 1 d .
C11 C 0.18481(9) 0.7108(3) -0.04807(15) 0.0714(8) Uani 1 1 d .
H11 H 0.1753 0.7109 -0.0949 0.086 Uiso 1 1 calc R
C12 C 0.17493(8) 0.8056(3) 0.00375(14) 0.0603(6) Uani 1 1 d .
H12 H 0.1577 0.8817 -0.0019 0.072 Uiso 1 1 calc R
C13 C 0.19498(7) 0.7688(3) 0.06608(13) 0.0559(6) Uani 1 1 d .
H13 H 0.1931 0.8146 0.1098 0.067 Uiso 1 1 calc R
C14 C 0.21823(7) 0.6527(3) 0.05205(16) 0.0640(7) Uani 1 1 d .
H14 H 0.2354 0.6078 0.0841 0.077 Uiso 1 1 calc R
C15 C 0.21134(8) 0.6149(3) -0.01877(17) 0.0734(9) Uani 1 1 d .
H15 H 0.2226 0.5385 -0.0423 0.088 Uiso 1 1 calc R
C16 C 0.14605(8) 0.4112(3) -0.06583(13) 0.0578(6) Uani 1 1 d .
H16 H 0.1643 0.4273 -0.1010 0.069 Uiso 1 1 calc R
C17 C 0.15088(8) 0.3186(3) -0.00887(13) 0.0567(6) Uani 1 1 d .
H17 H 0.1730 0.2638 0.0017 0.068 Uiso 1 1 calc R
C18 C 0.11632(8) 0.3228(2) 0.02963(13) 0.0557(6) Uani 1 1 d .
H18 H 0.1112 0.2696 0.0701 0.067 Uiso 1 1 calc R
C19 C 0.09119(7) 0.4184(3) -0.00209(13) 0.0532(6) Uani 1 1 d .
H19 H 0.0662 0.4413 0.0134 0.064 Uiso 1 1 calc R
C20 C 0.10943(7) 0.4761(3) -0.06181(12) 0.0541(6) Uani 1 1 d .
H20 H 0.0991 0.5444 -0.0927 0.065 Uiso 1 1 calc R
C1 C 0.17540(6) 0.4475(2) 0.13332(11) 0.0397(4) Uani 1 1 d .
C2 C 0.14796(6) 0.5068(2) 0.16787(10) 0.0397(4) Uani 1 1 d .
C21 C 0.25377(8) 0.3017(4) 0.10864(17) 0.0849(10) Uani 1 1 d .
H21A H 0.2672 0.3914 0.1108 0.127 Uiso 1 1 calc R
H21B H 0.2461 0.2817 0.0602 0.127 Uiso 1 1 calc R
H21C H 0.2710 0.2282 0.1261 0.127 Uiso 1 1 calc R
C22 C 0.22412(10) 0.3440(4) 0.25745(15) 0.0894(11) Uani 1 1 d .
H22A H 0.2376 0.4335 0.2606 0.134 Uiso 1 1 calc R
H22B H 0.2412 0.2697 0.2744 0.134 Uiso 1 1 calc R
H22C H 0.2011 0.3471 0.2861 0.134 Uiso 1 1 calc R
C23 C 0.18501(11) 0.1344(3) 0.1556(2) 0.0876(10) Uani 1 1 d .
H23A H 0.2004 0.0637 0.1804 0.131 Uiso 1 1 calc R
H23B H 0.1825 0.1093 0.1061 0.131 Uiso 1 1 calc R
H23C H 0.1594 0.1396 0.1758 0.131 Uiso 1 1 calc R
C3 C 0.06791(7) 0.7524(3) -0.00192(12) 0.0531(5) Uani 1 1 d .
H3A H 0.0500 0.6723 -0.0051 0.064 Uiso 1 1 calc R
H3B H 0.0797 0.7661 -0.0480 0.064 Uiso 1 1 calc R
C4 C 0.04660(8) 0.8831(3) 0.02004(15) 0.0677(7) Uani 1 1 d .
H4A H 0.0239 0.8599 0.0480 0.081 Uiso 1 1 calc R
H4B H 0.0382 0.9388 -0.0210 0.081 Uiso 1 1 calc R
C5 C 0.07700(10) 0.9602(3) 0.06379(15) 0.0701(8) Uani 1 1 d .
H5A H 0.0951 1.0110 0.0339 0.084 Uiso 1 1 calc R
H5B H 0.0651 1.0265 0.0964 0.084 Uiso 1 1 calc R
C6 C 0.09686(8) 0.8424(2) 0.10264(12) 0.0520(5) Uani 1 1 d .
H6A H 0.1232 0.8697 0.1176 0.062 Uiso 1 1 calc R
H6B H 0.0822 0.8156 0.1443 0.062 Uiso 1 1 calc R
C41 C 0.11095(6) 0.6804(2) 0.25671(10) 0.0420(4) Uani 1 1 d .
F42 F 0.17477(4) 0.75711(17) 0.23267(8) 0.0640(4) Uani 1 1 d .
C42 C 0.14143(7) 0.7746(3) 0.26766(11) 0.0473(5) Uani 1 1 d .
F43 F 0.17051(6) 0.9766(2) 0.31921(10) 0.0840(5) Uani 1 1 d .
C43 C 0.14029(8) 0.8877(3) 0.31234(13) 0.0585(6) Uani 1 1 d .
F44 F 0.10625(6) 1.0215(2) 0.39492(10) 0.0925(6) Uani 1 1 d .
C44 C 0.10769(9) 0.9108(3) 0.35103(13) 0.0634(7) Uani 1 1 d .
F45 F 0.04492(5) 0.8440(2) 0.38126(9) 0.0876(6) Uani 1 1 d .
C45 C 0.07677(8) 0.8219(3) 0.34365(12) 0.0596(6) Uani 1 1 d .
F46 F 0.04707(4) 0.62839(18) 0.29302(8) 0.0689(4) Uani 1 1 d .
C46 C 0.07867(7) 0.7105(3) 0.29728(11) 0.0489(5) Uani 1 1 d .
C31 C 0.07844(6) 0.4398(2) 0.19843(11) 0.0418(4) Uani 1 1 d .
F32 F 0.03666(4) 0.59598(16) 0.13716(8) 0.0608(4) Uani 1 1 d .
C32 C 0.04384(6) 0.4663(3) 0.16263(12) 0.0468(5) Uani 1 1 d .
C33 C 0.01584(7) 0.3659(3) 0.14979(13) 0.0562(6) Uani 1 1 d .
F33 F -0.01665(5) 0.3978(2) 0.11303(10) 0.0842(5) Uani 1 1 d .
F34 F -0.00460(6) 0.1307(2) 0.15943(11) 0.0948(6) Uani 1 1 d .
C34 C 0.02211(8) 0.2308(3) 0.17363(14) 0.0627(7) Uani 1 1 d .
F35 F 0.06121(6) 0.06796(16) 0.23491(11) 0.0896(6) Uani 1 1 d .
C35 C 0.05519(9) 0.1997(3) 0.21143(14) 0.0620(7) Uani 1 1 d .
F36 F 0.11408(5) 0.26749(18) 0.26260(9) 0.0760(5) Uani 1 1 d .
C36 C 0.08239(7) 0.3034(3) 0.22383(13) 0.0530(5) Uani 1 1 d .

loop_
_atom_site_aniso_label
_atom_site_aniso_U_11
_atom_site_aniso_U_22
_atom_site_aniso_U_33
_atom_site_aniso_U_23
_atom_site_aniso_U_13
_atom_site_aniso_U_12
Zr1 0.03558(10) 0.03751(10) 0.03618(10) -0.00590(7) 0.00484(7) -0.00357(7)
Si1 0.0475(3) 0.0583(4) 0.0495(3) -0.0067(3) -0.0017(3) 0.0146(3)
O1 0.0479(8) 0.0406(7) 0.0400(7) -0.0024(6) -0.0006(6) 0.0033(6)
B1 0.0397(11) 0.0433(12) 0.0356(10) 0.0013(9) 0.0035(8) 0.0043(9)
C11 0.0787(19) 0.084(2) 0.0526(14) 0.0021(14) 0.0212(13) -0.0276(17)
C12 0.0624(15) 0.0527(14) 0.0665(15) 0.0115(12) 0.0147(12) -0.0120(12)
C13 0.0601(14) 0.0509(13) 0.0569(13) -0.0025(11) 0.0081(11) -0.0204(11)
C14 0.0405(12) 0.0642(16) 0.0876(19) 0.0086(14) 0.0067(12) -0.0150(11)
C15 0.0597(16) 0.0697(17) 0.092(2) -0.0169(16) 0.0413(16) -0.0188(14)
C16 0.0602(14) 0.0630(15) 0.0505(13) -0.0241(12) 0.0068(11) -0.0037(12)
C17 0.0596(14) 0.0473(13) 0.0630(14) -0.0223(11) -0.0066(11) 0.0058(11)
C18 0.0710(16) 0.0406(11) 0.0553(13) -0.0108(10) -0.0016(11) -0.0147(11)
C19 0.0457(12) 0.0544(13) 0.0593(13) -0.0174(11) -0.0009(10) -0.0095(10)
C20 0.0620(14) 0.0550(13) 0.0449(11) -0.0131(10) -0.0080(10) -0.0007(11)
C1 0.0359(9) 0.0422(10) 0.0410(10) -0.0052(8) 0.0018(8) -0.0009(8)
C2 0.0400(10) 0.0412(10) 0.0377(9) -0.0046(8) 0.0002(8) -0.0019(8)
C21 0.0599(16) 0.116(3) 0.0786(19) -0.0139(19) 0.0064(14) 0.0349(18)
C22 0.089(2) 0.123(3) 0.0557(16) -0.0082(18) -0.0130(15) 0.031(2)
C23 0.101(2) 0.0528(17) 0.109(3) 0.0030(17) -0.009(2) 0.0176(17)
C3 0.0566(13) 0.0527(13) 0.0496(12) 0.0071(10) -0.0075(10) 0.0059(11)
C4 0.0674(16) 0.0749(18) 0.0610(15) 0.0150(14) 0.0075(13) 0.0239(15)
C5 0.104(2) 0.0482(14) 0.0584(15) 0.0016(12) 0.0136(15) 0.0214(15)
C6 0.0672(15) 0.0435(11) 0.0455(11) -0.0047(9) 0.0047(10) 0.0046(11)
C41 0.0453(11) 0.0491(11) 0.0317(9) 0.0014(8) 0.0027(8) 0.0092(9)
F42 0.0495(7) 0.0792(10) 0.0635(8) -0.0238(8) 0.0080(6) -0.0109(7)
C42 0.0516(12) 0.0556(13) 0.0346(9) -0.0041(9) 0.0003(8) 0.0038(10)
F43 0.0889(12) 0.0817(12) 0.0810(11) -0.0308(10) -0.0087(9) -0.0152(10)
C43 0.0699(16) 0.0586(14) 0.0466(12) -0.0104(11) -0.0084(11) 0.0008(13)
F44 0.1249(16) 0.0793(12) 0.0737(11) -0.0395(10) 0.0085(10) 0.0147(11)
C44 0.090(2) 0.0579(15) 0.0422(12) -0.0127(11) 0.0003(12) 0.0159(14)
F45 0.0920(12) 0.0951(13) 0.0772(11) -0.0204(10) 0.0373(9) 0.0241(10)
C45 0.0748(16) 0.0628(15) 0.0417(11) -0.0033(11) 0.0151(11) 0.0222(13)
F46 0.0571(8) 0.0746(10) 0.0764(10) -0.0129(8) 0.0303(7) 0.0004(8)
C46 0.0518(12) 0.0529(13) 0.0422(11) 0.0021(9) 0.0101(9) 0.0107(10)
C31 0.0395(10) 0.0457(11) 0.0405(10) 0.0010(8) 0.0098(8) 0.0023(9)
F32 0.0476(7) 0.0645(9) 0.0702(9) 0.0173(7) -0.0009(6) 0.0056(7)
C32 0.0416(11) 0.0533(12) 0.0458(11) 0.0016(9) 0.0097(9) -0.0010(9)
C33 0.0407(11) 0.0758(17) 0.0524(13) -0.0087(12) 0.0040(10) -0.0053(11)
F33 0.0508(9) 0.1159(15) 0.0852(12) -0.0129(11) -0.0116(8) -0.0117(9)
F34 0.0962(13) 0.0839(12) 0.1057(14) -0.0320(11) 0.0294(11) -0.0475(11)
C34 0.0656(16) 0.0603(15) 0.0631(15) -0.0176(12) 0.0242(13) -0.0204(13)
F35 0.1200(16) 0.0446(8) 0.1056(14) 0.0114(9) 0.0341(12) 0.0000(9)
C35 0.0757(18) 0.0456(13) 0.0659(15) 0.0006(11) 0.0267(14) -0.0008(12)
F36 0.0690(10) 0.0712(10) 0.0875(11) 0.0270(9) -0.0032(8) 0.0147(8)
C36 0.0550(13) 0.0505(13) 0.0542(13) 0.0054(10) 0.0127(10) 0.0062(11)

loop_
_atom_type_symbol
_atom_type_description
_atom_type_scat_dispersion_real
_atom_type_scat_dispersion_imag
_atom_type_scat_source
C C 0.0033 0.0016 'International Tables Vol C Tables 4.2.6.8 and 6.1.1.4'
H H 0.0000 0.0000 'International Tables Vol C Tables 4.2.6.8 and 6.1.1.4'
B B 0.0013 0.0007 'International Tables Vol C Tables 4.2.6.8 and 6.1.1.4'
F F 0.0171 0.0103 'International Tables Vol C Tables 4.2.6.8 and 6.1.1.4'
Si Si 0.0817 0.0704 'International Tables Vol C Tables 4.2.6.8 and 6.1.1.4'
Zr Zr -2.9673 0.5597 'International Tables Vol C Tables 4.2.6.8 and 6.1.1.4'
O O 0.0106 0.0060 'International Tables Vol C Tables 4.2.6.8 and 6.1.1.4'

loop_
_geom_angle_atom_site_label_1
_geom_angle_atom_site_label_2
_geom_angle_atom_site_label_3
_geom_angle
C1 Zr1 O1 123.79(6)
C1 Zr1 C2 31.59(7)
O1 Zr1 C2 92.31(6)
C1 Zr1 C15 96.82(10)
O1 Zr1 C15 124.22(9)
C2 Zr1 C15 121.81(10)
C1 Zr1 C16 110.49(8)
O1 Zr1 C16 115.27(7)
C2 Zr1 C16 131.36(8)
C15 Zr1 C16 75.86(9)
C1 Zr1 C20 129.95(8)
O1 Zr1 C20 83.52(7)
C2 Zr1 C20 131.75(8)
C15 Zr1 C20 99.02(10)
C16 Zr1 C20 32.43(8)
C1 Zr1 C14 75.20(9)
O1 Zr1 C14 118.89(8)
C2 Zr1 C14 92.25(8)
C15 Zr1 C14 32.51(10)
C16 Zr1 C14 106.03(9)
C20 Zr1 C14 131.53(9)
C1 Zr1 C13 90.31(8)
O1 Zr1 C13 87.00(7)
C2 Zr1 C13 91.28(7)
C15 Zr1 C13 53.27(9)
C16 Zr1 C13 127.26(8)
C20 Zr1 C13 136.10(8)
C14 Zr1 C13 31.99(9)
C1 Zr1 C17 79.74(8)
O1 Zr1 C17 131.26(7)
C2 Zr1 C17 99.50(8)
C15 Zr1 C17 88.41(9)
C16 Zr1 C17 32.20(9)
C20 Zr1 C17 53.75(8)
C14 Zr1 C17 107.76(9)
C13 Zr1 C17 139.14(8)
C1 Zr1 C11 127.08(9)
O1 Zr1 C11 93.97(9)
C2 Zr1 C11 142.97(8)
C15 Zr1 C11 32.17(10)
C16 Zr1 C11 77.37(9)
C20 Zr1 C11 85.25(9)
C14 Zr1 C11 53.20(10)
C13 Zr1 C11 52.74(9)
C17 Zr1 C11 103.42(9)
C1 Zr1 C19 106.32(8)
O1 Zr1 C19 78.60(7)
C2 Zr1 C19 99.59(8)
C15 Zr1 C19 128.38(9)
C16 Zr1 C19 53.01(8)
C20 Zr1 C19 32.40(8)
C14 Zr1 C19 158.62(9)
C13 Zr1 C19 162.22(9)
C17 Zr1 C19 52.90(8)
C11 Zr1 C19 117.43(9)
C1 Zr1 C12 122.02(8)
O1 Zr1 C12 72.66(7)
C2 Zr1 C12 119.40(8)
C15 Zr1 C12 52.73(10)
C16 Zr1 C12 107.18(9)
C20 Zr1 C12 105.12(9)
C14 Zr1 C12 52.76(9)
C13 Zr1 C12 31.84(8)
C17 Zr1 C12 134.80(9)
C11 Zr1 C12 31.38(9)
C19 Zr1 C12 131.56(9)
C1 Si1 C22 109.30(13)
C1 Si1 C21 111.61(13)
C22 Si1 C21 109.83(16)
C1 Si1 C23 108.68(12)
C22 Si1 C23 110.64(18)
C21 Si1 C23 106.76(17)
C3 O1 C6 108.24(17)
C3 O1 Zr1 124.80(13)
C6 O1 Zr1 125.03(13)
C2 B1 C41 125.7(2)
C2 B1 C31 113.20(18)
C41 B1 C31 120.80(17)
C12 C11 C15 108.2(3)
C12 C11 Zr1 75.35(14)
C15 C11 Zr1 72.28(14)
C12 C11 H11 125.9
C15 C11 H11 125.9
Zr1 C11 H11 118.4
C11 C12 C13 108.3(3)
C11 C12 Zr1 73.26(15)
C13 C12 Zr1 72.78(13)
C11 C12 H12 125.9
C13 C12 H12 125.9
Zr1 C12 H12 119.9
C14 C13 C12 108.1(2)
C14 C13 Zr1 73.49(14)
C12 C13 Zr1 75.37(14)
C14 C13 H13 125.9
C12 C13 H13 125.9
Zr1 C13 H13 117.2
C13 C14 C15 107.5(3)
C13 C14 Zr1 74.52(13)
C15 C14 Zr1 72.89(14)
C13 C14 H14 126.3
C15 C14 H14 126.3
Zr1 C14 H14 118.3
C11 C15 C14 107.9(3)
C11 C15 Zr1 75.55(14)
C14 C15 Zr1 74.59(13)
C11 C15 H15 126.0
C14 C15 H15 126.0
Zr1 C15 H15 116.0
C17 C16 C20 109.0(2)
C17 C16 Zr1 74.62(13)
C20 C16 Zr1 73.94(13)
C17 C16 H16 125.5
C20 C16 H16 125.5
Zr1 C16 H16 117.8
C16 C17 C18 107.1(2)
C16 C17 Zr1 73.17(13)
C18 C17 Zr1 75.45(13)
C16 C17 H17 126.4
C18 C17 H17 126.4
Zr1 C17 H17 117.1
C19 C18 C17 108.7(2)
C19 C18 Zr1 73.84(13)
C17 C18 Zr1 72.51(13)
C19 C18 H18 125.7
C17 C18 H18 125.7
Zr1 C18 H18 119.8
C18 C19 C20 108.6(2)
C18 C19 Zr1 74.89(13)
C20 C19 Zr1 72.29(13)
C18 C19 H19 125.7
C20 C19 H19 125.7
Zr1 C19 H19 118.9
C16 C20 C19 106.7(2)
C16 C20 Zr1 73.62(13)
C19 C20 Zr1 75.31(13)
C16 C20 H20 126.7
C19 C20 H20 126.7
Zr1 C20 H20 116.6
C2 C1 Si1 128.09(17)
C2 C1 Zr1 83.55(14)
Si1 C1 Zr1 147.50(11)
C1 C2 B1 169.9(2)
C1 C2 Zr1 64.86(12)
B1 C2 Zr1 116.80(14)
Si1 C21 H21A 109.5
Si1 C21 H21B 109.5
H21A C21 H21B 109.5
Si1 C21 H21C 109.5
H21A C21 H21C 109.5
H21B C21 H21C 109.5
Si1 C22 H22A 109.5
Si1 C22 H22B 109.5
H22A C22 H22B 109.5
Si1 C22 H22C 109.5
H22A C22 H22C 109.5
H22B C22 H22C 109.5
Si1 C23 H23A 109.5
Si1 C23 H23B 109.5
H23A C23 H23B 109.5
Si1 C23 H23C 109.5
H23A C23 H23C 109.5
H23B C23 H23C 109.5
O1 C3 C4 106.4(2)
O1 C3 H3A 110.5
C4 C3 H3A 110.5
O1 C3 H3B 110.5
C4 C3 H3B 110.5
H3A C3 H3B 108.6
C3 C4 C5 102.5(2)
C3 C4 H4A 111.3
C5 C4 H4A 111.3
C3 C4 H4B 111.3
C5 C4 H4B 111.3
H4A C4 H4B 109.2
C6 C5 C4 102.2(2)
C6 C5 H5A 111.3
C4 C5 H5A 111.3
C6 C5 H5B 111.3
C4 C5 H5B 111.3
H5A C5 H5B 109.2
O1 C6 C5 104.82(19)
O1 C6 H6A 110.8
C5 C6 H6A 110.8
O1 C6 H6B 110.8
C5 C6 H6B 110.8
H6A C6 H6B 108.9
C42 C41 C46 113.1(2)
C42 C41 B1 122.95(18)
C46 C41 B1 123.9(2)
F42 C42 C43 116.0(2)
F42 C42 C41 119.60(19)
C43 C42 C41 124.4(2)
F43 C43 C42 121.4(2)
F43 C43 C44 119.2(2)
C42 C43 C44 119.4(3)
F44 C44 C45 120.6(3)
F44 C44 C43 119.9(3)
C45 C44 C43 119.4(2)
F45 C45 C44 119.7(2)
F45 C45 C46 120.8(3)
C44 C45 C46 119.6(2)
F46 C46 C45 115.9(2)
F46 C46 C41 120.2(2)
C45 C46 C41 124.0(2)
C32 C31 C36 114.7(2)
C32 C31 B1 124.48(19)
C36 C31 B1 120.7(2)
F32 C32 C33 116.8(2)
F32 C32 C31 119.5(2)
C33 C32 C31 123.7(2)
F33 C33 C32 120.6(3)
F33 C33 C34 120.3(2)
C32 C33 C34 119.1(2)
F34 C34 C35 120.7(3)
F34 C34 C33 119.5(3)
C35 C34 C33 119.8(2)
F35 C35 C34 119.8(3)
F35 C35 C36 120.8(3)
C34 C35 C36 119.4(2)
F36 C36 C35 116.9(2)
F36 C36 C31 119.9(2)
C35 C36 C31 123.3(2)

loop_
_geom_bond_atom_site_label_1
_geom_bond_atom_site_label_2
_geom_bond_distance
Zr1 C1 2.231(2)
Zr1 O1 2.3582(14)
Zr1 C2 2.449(2)
Zr1 C15 2.500(2)
Zr1 C16 2.517(2)
Zr1 C20 2.521(2)
Zr1 C14 2.521(2)
Zr1 C13 2.534(2)
Zr1 C17 2.535(2)
Zr1 C11 2.541(2)
Zr1 C19 2.560(2)
Zr1 C12 2.567(2)
Si1 C1 1.851(2)
Si1 C22 1.857(3)
Si1 C21 1.870(3)
Si1 C23 1.872(3)
O1 C3 1.457(3)
O1 C6 1.457(3)
B1 C2 1.455(3)
B1 C41 1.578(3)
B1 C31 1.604(3)
C11 C12 1.382(4)
C11 C15 1.397(4)
C11 H11 0.9400
C12 C13 1.400(4)
C12 H12 0.9400
C13 C14 1.393(4)
C13 H13 0.9400
C14 C15 1.406(4)
C14 H14 0.9400
C15 H15 0.9400
C16 C17 1.401(4)
C16 C20 1.407(4)
C16 H16 0.9400
C17 C18 1.410(3)
C17 H17 0.9400
C18 C19 1.383(4)
C18 H18 0.9400
C19 C20 1.418(4)
C19 H19 0.9400
C20 H20 0.9400
C1 C2 1.291(3)
C21 H21A 0.9700
C21 H21B 0.9700
C21 H21C 0.9700
C22 H22A 0.9700
C22 H22B 0.9700
C22 H22C 0.9700
C23 H23A 0.9700
C23 H23B 0.9700
C23 H23C 0.9700
C3 C4 1.507(4)
C3 H3A 0.9800
C3 H3B 0.9800
C4 C5 1.510(4)
C4 H4A 0.9800
C4 H4B 0.9800
C5 C6 1.497(4)
C5 H5A 0.9800
C5 H5B 0.9800
C6 H6A 0.9800
C6 H6B 0.9800
C41 C42 1.391(3)
C41 C46 1.395(3)
F42 C42 1.349(2)
C42 C43 1.371(3)
F43 C43 1.344(3)
C43 C44 1.372(4)
F44 C44 1.344(3)
C44 C45 1.364(4)
F45 C45 1.338(3)
C45 C46 1.380(3)
F46 C46 1.340(3)
C31 C32 1.381(3)
C31 C36 1.390(3)
F32 C32 1.346(3)
C32 C33 1.374(3)
C33 F33 1.339(3)
C33 C34 1.378(4)
F34 C34 1.346(3)
C34 C35 1.364(4)
F35 C35 1.345(3)
C35 C36 1.376(4)
F36 C36 1.346(3)

loop_
_geom_torsion_atom_site_label_1
_geom_torsion_atom_site_label_2
_geom_torsion_atom_site_label_3
_geom_torsion_atom_site_label_4
_geom_torsion
C1 Zr1 O1 C3 -147.77(16)
C2 Zr1 O1 C3 -144.97(16)
C15 Zr1 O1 C3 83.33(19)
C16 Zr1 O1 C3 -6.35(18)
C20 Zr1 O1 C3 -13.20(16)
C14 Zr1 O1 C3 121.19(17)
C13 Zr1 O1 C3 123.86(16)
C17 Zr1 O1 C3 -40.19(19)
C11 Zr1 O1 C3 71.55(17)
C19 Zr1 O1 C3 -45.64(16)
C12 Zr1 O1 C3 94.89(17)
C1 Zr1 O1 C6 49.90(17)
C2 Zr1 O1 C6 52.70(16)
C15 Zr1 O1 C6 -79.00(18)
C16 Zr1 O1 C6 -168.68(15)
C20 Zr1 O1 C6 -175.53(16)
C14 Zr1 O1 C6 -41.14(18)
C13 Zr1 O1 C6 -38.46(16)
C17 Zr1 O1 C6 157.49(16)
C11 Zr1 O1 C6 -90.78(16)
C19 Zr1 O1 C6 152.03(16)
C12 Zr1 O1 C6 -67.44(16)
C1 Zr1 C11 C12 -92.1(2)
O1 Zr1 C11 C12 46.56(19)
C2 Zr1 C11 C12 -52.6(3)
C15 Zr1 C11 C12 -115.0(3)
C16 Zr1 C11 C12 161.6(2)
C20 Zr1 C11 C12 129.71(19)
C14 Zr1 C11 C12 -77.01(19)
C13 Zr1 C11 C12 -36.63(17)
C17 Zr1 C11 C12 -179.32(18)
C19 Zr1 C11 C12 125.77(18)
C1 Zr1 C11 C15 22.8(2)
O1 Zr1 C11 C15 161.53(17)
C2 Zr1 C11 C15 62.4(2)
C16 Zr1 C11 C15 -83.46(19)
C20 Zr1 C11 C15 -115.32(18)
C14 Zr1 C11 C15 37.95(17)
C13 Zr1 C11 C15 78.34(19)
C17 Zr1 C11 C15 -64.36(19)
C19 Zr1 C11 C15 -119.27(18)
C12 Zr1 C11 C15 115.0(3)
C15 C11 C12 C13 -0.5(3)
Zr1 C11 C12 C13 64.86(17)
C15 C11 C12 Zr1 -65.36(18)
C1 Zr1 C12 C11 109.89(19)
O1 Zr1 C12 C11 -130.6(2)
C2 Zr1 C12 C11 146.69(18)
C15 Zr1 C12 C11 37.34(18)
C16 Zr1 C12 C11 -18.8(2)
C20 Zr1 C12 C11 -52.6(2)
C14 Zr1 C12 C11 78.5(2)
C13 Zr1 C12 C11 115.8(3)
C17 Zr1 C12 C11 0.9(2)
C19 Zr1 C12 C11 -74.3(2)
C1 Zr1 C12 C13 -5.95(19)
O1 Zr1 C12 C13 113.52(16)
C2 Zr1 C12 C13 30.85(18)
C15 Zr1 C12 C13 -78.51(18)
C16 Zr1 C12 C13 -134.68(16)
C20 Zr1 C12 C13 -168.42(15)
C14 Zr1 C12 C13 -37.32(15)
C17 Zr1 C12 C13 -114.92(17)
C11 Zr1 C12 C13 -115.8(3)
C19 Zr1 C12 C13 169.90(14)
C11 C12 C13 C14 1.6(3)
Zr1 C12 C13 C14 66.77(16)
C11 C12 C13 Zr1 -65.18(18)
C1 Zr1 C13 C14 60.60(17)
O1 Zr1 C13 C14 -175.58(17)
C2 Zr1 C13 C14 92.18(17)
C15 Zr1 C13 C14 -37.69(18)
C16 Zr1 C13 C14 -55.8(2)
C20 Zr1 C13 C14 -98.13(19)
C17 Zr1 C13 C14 -14.0(2)
C11 Zr1 C13 C14 -78.28(19)
C19 Zr1 C13 C14 -139.8(3)
C12 Zr1 C13 C14 -114.4(2)
C1 Zr1 C13 C12 174.95(16)
O1 Zr1 C13 C12 -61.22(15)
C2 Zr1 C13 C12 -153.46(16)
C15 Zr1 C13 C12 76.67(18)
C16 Zr1 C13 C12 58.59(19)
C20 Zr1 C13 C12 16.2(2)
C14 Zr1 C13 C12 114.4(2)
C17 Zr1 C13 C12 100.38(19)
C11 Zr1 C13 C12 36.07(16)
C19 Zr1 C13 C12 -25.5(3)
C12 C13 C14 C15 -2.1(3)
Zr1 C13 C14 C15 65.98(17)
C12 C13 C14 Zr1 -68.03(16)
C1 Zr1 C14 C13 -115.70(17)
O1 Zr1 C14 C13 5.05(19)
C2 Zr1 C14 C13 -88.83(16)
C15 Zr1 C14 C13 114.3(3)
C16 Zr1 C14 C13 136.79(16)
C20 Zr1 C14 C13 113.52(17)
C17 Zr1 C14 C13 170.45(16)
C11 Zr1 C14 C13 76.74(18)
C19 Zr1 C14 C13 147.3(2)
C12 Zr1 C14 C13 37.14(15)
C1 Zr1 C14 C15 130.0(2)
O1 Zr1 C14 C15 -109.22(19)
C2 Zr1 C14 C15 156.90(19)
C16 Zr1 C14 C15 22.5(2)
C20 Zr1 C14 C15 -0.8(2)
C13 Zr1 C14 C15 -114.3(3)
C17 Zr1 C14 C15 56.2(2)
C11 Zr1 C14 C15 -37.54(18)
C19 Zr1 C14 C15 33.0(4)
C12 Zr1 C14 C15 -77.1(2)
C12 C11 C15 C14 -0.8(3)
Zr1 C11 C15 C14 -68.18(17)
C12 C11 C15 Zr1 67.40(18)
C13 C14 C15 C11 1.8(3)
Zr1 C14 C15 C11 68.82(17)
C13 C14 C15 Zr1 -67.07(16)
C1 Zr1 C15 C11 -161.84(17)
O1 Zr1 C15 C11 -22.5(2)
C2 Zr1 C15 C11 -141.10(17)
C16 Zr1 C15 C11 88.68(19)
C20 Zr1 C15 C11 65.80(18)
C14 Zr1 C15 C11 -113.6(3)
C13 Zr1 C15 C11 -76.57(19)
C17 Zr1 C15 C11 118.69(18)
C19 Zr1 C15 C11 81.0(2)
C12 Zr1 C15 C11 -36.39(17)
C1 Zr1 C15 C14 -48.21(19)
O1 Zr1 C15 C14 91.2(2)
C2 Zr1 C15 C14 -27.5(2)
C16 Zr1 C15 C14 -157.7(2)
C20 Zr1 C15 C14 179.43(18)
C13 Zr1 C15 C14 37.06(16)
C17 Zr1 C15 C14 -127.68(19)
C11 Zr1 C15 C14 113.6(3)
C19 Zr1 C15 C14 -165.33(16)
C12 Zr1 C15 C14 77.24(19)
C1 Zr1 C16 C17 18.17(17)
O1 Zr1 C16 C17 -128.24(15)
C2 Zr1 C16 C17 -9.9(2)
C15 Zr1 C16 C17 110.27(18)
C20 Zr1 C16 C17 -115.5(2)
C14 Zr1 C16 C17 98.01(16)
C13 Zr1 C16 C17 125.12(16)
C11 Zr1 C16 C17 143.33(18)
C19 Zr1 C16 C17 -77.23(17)
C12 Zr1 C16 C17 153.25(15)
C1 Zr1 C16 C20 133.64(15)
O1 Zr1 C16 C20 -12.77(18)
C2 Zr1 C16 C20 105.58(17)
C15 Zr1 C16 C20 -134.27(19)
C14 Zr1 C16 C20 -146.53(16)
C13 Zr1 C16 C20 -119.41(16)
C17 Zr1 C16 C20 115.5(2)
C11 Zr1 C16 C20 -101.21(18)
C19 Zr1 C16 C20 38.24(15)
C12 Zr1 C16 C20 -91.29(17)
C20 C16 C17 C18 1.9(3)
Zr1 C16 C17 C18 68.42(16)
C20 C16 C17 Zr1 -66.55(17)
C1 Zr1 C17 C16 -162.73(17)
O1 Zr1 C17 C16 70.89(18)
C2 Zr1 C17 C16 172.49(15)
C15 Zr1 C17 C16 -65.51(17)
C20 Zr1 C17 C16 36.90(15)
C14 Zr1 C17 C16 -92.04(17)
C13 Zr1 C17 C16 -84.31(19)
C11 Zr1 C17 C16 -36.81(18)
C19 Zr1 C17 C16 77.60(17)
C12 Zr1 C17 C16 -37.3(2)
C1 Zr1 C17 C18 83.93(16)
O1 Zr1 C17 C18 -42.45(19)
C2 Zr1 C17 C18 59.15(16)
C15 Zr1 C17 C18 -178.85(17)
C16 Zr1 C17 C18 -113.3(2)
C20 Zr1 C17 C18 -76.44(16)
C14 Zr1 C17 C18 154.62(16)
C13 Zr1 C17 C18 162.34(15)
C11 Zr1 C17 C18 -150.15(16)
C19 Zr1 C17 C18 -35.74(14)
C12 Zr1 C17 C18 -150.65(16)
C16 C17 C18 C19 -1.3(3)
Zr1 C17 C18 C19 65.52(16)
C16 C17 C18 Zr1 -66.87(16)
C1 Zr1 C18 C19 154.22(16)
O1 Zr1 C18 C19 32.11(15)
C2 Zr1 C18 C19 122.48(15)
C15 Zr1 C18 C19 -114.81(17)
C16 Zr1 C18 C19 -78.22(16)
C20 Zr1 C18 C19 -37.22(14)
C14 Zr1 C18 C19 -151.87(15)
C13 Zr1 C18 C19 -173.5(3)
C17 Zr1 C18 C19 -116.1(2)
C11 Zr1 C18 C19 -76.87(19)
C12 Zr1 C18 C19 -49.5(3)
C1 Zr1 C18 C17 -89.64(16)
O1 Zr1 C18 C17 148.25(14)
C2 Zr1 C18 C17 -121.37(16)
C15 Zr1 C18 C17 1.3(2)
C16 Zr1 C18 C17 37.93(15)
C20 Zr1 C18 C17 78.92(16)
C14 Zr1 C18 C17 -35.7(2)
C13 Zr1 C18 C17 -57.3(4)
C11 Zr1 C18 C17 39.3(2)
C19 Zr1 C18 C17 116.1(2)
C12 Zr1 C18 C17 66.6(3)
C17 C18 C19 C20 0.3(3)
Zr1 C18 C19 C20 64.98(16)
C17 C18 C19 Zr1 -64.65(16)
C1 Zr1 C19 C18 -26.32(16)
O1 Zr1 C19 C18 -148.48(15)
C2 Zr1 C19 C18 -58.04(15)
C15 Zr1 C19 C18 86.62(19)
C16 Zr1 C19 C18 77.33(16)
C20 Zr1 C19 C18 115.6(2)
C14 Zr1 C19 C18 64.7(3)
C13 Zr1 C19 C18 175.0(2)
C17 Zr1 C19 C18 36.67(14)
C11 Zr1 C19 C18 122.96(16)
C12 Zr1 C19 C18 157.34(14)
C1 Zr1 C19 C20 -141.93(15)
O1 Zr1 C19 C20 95.92(15)
C2 Zr1 C19 C20 -173.65(15)
C15 Zr1 C19 C20 -29.0(2)
C16 Zr1 C19 C20 -38.28(15)
C14 Zr1 C19 C20 -50.9(3)
C13 Zr1 C19 C20 59.4(3)
C17 Zr1 C19 C20 -78.94(16)
C11 Zr1 C19 C20 7.35(19)
C12 Zr1 C19 C20 41.73(19)
C17 C16 C20 C19 -1.7(3)
Zr1 C16 C20 C19 -68.66(16)
C17 C16 C20 Zr1 67.00(17)
C18 C19 C20 C16 0.8(3)
Zr1 C19 C20 C16 67.50(16)
C18 C19 C20 Zr1 -66.69(16)
C1 Zr1 C20 C16 -62.18(19)
O1 Zr1 C20 C16 168.39(16)
C2 Zr1 C20 C16 -104.30(17)
C15 Zr1 C20 C16 44.68(18)
C14 Zr1 C20 C16 45.1(2)
C13 Zr1 C20 C16 89.57(19)
C17 Zr1 C20 C16 -36.63(16)
C11 Zr1 C20 C16 73.84(18)
C19 Zr1 C20 C16 -112.7(2)
C12 Zr1 C20 C16 98.36(17)
C1 Zr1 C20 C19 50.53(18)
O1 Zr1 C20 C19 -78.90(15)
C2 Zr1 C20 C19 8.40(19)
C15 Zr1 C20 C19 157.38(16)
C16 Zr1 C20 C19 112.7(2)
C14 Zr1 C20 C19 157.79(15)
C13 Zr1 C20 C19 -157.73(15)
C17 Zr1 C20 C19 76.08(16)
C11 Zr1 C20 C19 -173.46(17)
C12 Zr1 C20 C19 -148.94(15)
C22 Si1 C1 C2 -38.5(3)
C21 Si1 C1 C2 -160.2(2)
C23 Si1 C1 C2 82.3(2)
C22 Si1 C1 Zr1 156.8(2)
C21 Si1 C1 Zr1 35.1(3)
C23 Si1 C1 Zr1 -82.4(2)
O1 Zr1 C1 C2 5.35(16)
C15 Zr1 C1 C2 144.95(14)
C16 Zr1 C1 C2 -137.64(13)
C20 Zr1 C1 C2 -107.21(14)
C14 Zr1 C1 C2 120.47(15)
C13 Zr1 C1 C2 91.95(14)
C17 Zr1 C1 C2 -127.91(14)
C11 Zr1 C1 C2 132.95(14)
C19 Zr1 C1 C2 -81.68(14)
C12 Zr1 C1 C2 95.08(15)
O1 Zr1 C1 Si1 173.29(17)
C2 Zr1 C1 Si1 167.9(3)
C15 Zr1 C1 Si1 -47.1(2)
C16 Zr1 C1 Si1 30.3(2)
C20 Zr1 C1 Si1 60.7(2)
C14 Zr1 C1 Si1 -71.6(2)
C13 Zr1 C1 Si1 -100.1(2)
C17 Zr1 C1 Si1 40.0(2)
C11 Zr1 C1 Si1 -59.1(2)
C19 Zr1 C1 Si1 86.3(2)
C12 Zr1 C1 Si1 -97.0(2)
Si1 C1 C2 B1 -69.9(13)
Zr1 C1 C2 B1 101.9(12)
Si1 C1 C2 Zr1 -171.8(2)
C41 B1 C2 C1 160.4(11)
C31 B1 C2 C1 -13.1(13)
C41 B1 C2 Zr1 -102.6(2)
C31 B1 C2 Zr1 83.9(2)
O1 Zr1 C2 C1 -175.56(13)
C15 Zr1 C2 C1 -42.14(16)
C16 Zr1 C2 C1 57.24(16)
C20 Zr1 C2 C1 101.07(15)
C14 Zr1 C2 C1 -56.51(14)
C13 Zr1 C2 C1 -88.50(14)
C17 Zr1 C2 C1 51.92(14)
C11 Zr1 C2 C1 -75.9(2)
C19 Zr1 C2 C1 105.62(14)
C12 Zr1 C2 C1 -104.20(15)
C1 Zr1 C2 B1 -168.9(2)
O1 Zr1 C2 B1 15.55(16)
C15 Zr1 C2 B1 148.97(16)
C16 Zr1 C2 B1 -111.65(17)
C20 Zr1 C2 B1 -67.83(19)
C14 Zr1 C2 B1 134.60(17)
C13 Zr1 C2 B1 102.60(17)
C17 Zr1 C2 B1 -116.97(17)
C11 Zr1 C2 B1 115.3(2)
C19 Zr1 C2 B1 -63.27(17)
C12 Zr1 C2 B1 86.90(18)
C6 O1 C3 C4 -3.7(2)
Zr1 O1 C3 C4 -168.51(15)
O1 C3 C4 C5 26.5(3)
C3 C4 C5 C6 -38.5(3)
C3 O1 C6 C5 -21.0(3)
Zr1 O1 C6 C5 143.77(17)
C4 C5 C6 O1 37.0(3)
C2 B1 C41 C42 3.6(3)
C31 B1 C41 C42 176.6(2)
C2 B1 C41 C46 -173.7(2)
C31 B1 C41 C46 -0.7(3)
C46 C41 C42 F42 179.02(19)
B1 C41 C42 F42 1.5(3)
C46 C41 C42 C43 -1.3(3)
B1 C41 C42 C43 -178.8(2)
F42 C42 C43 F43 1.3(4)
C41 C42 C43 F43 -178.4(2)
F42 C42 C43 C44 -178.5(2)
C41 C42 C43 C44 1.7(4)
F43 C43 C44 F44 0.2(4)
C42 C43 C44 F44 -179.9(2)
F43 C43 C44 C45 179.2(2)
C42 C43 C44 C45 -0.9(4)
F44 C44 C45 F45 -1.0(4)
C43 C44 C45 F45 180.0(2)
F44 C44 C45 C46 178.8(2)
C43 C44 C45 C46 -0.2(4)
F45 C45 C46 F46 -0.1(3)
C44 C45 C46 F46 -179.9(2)
F45 C45 C46 C41 -179.6(2)
C44 C45 C46 C41 0.6(4)
C42 C41 C46 F46 -179.4(2)
B1 C41 C46 F46 -1.9(3)
C42 C41 C46 C45 0.1(3)
B1 C41 C46 C45 177.6(2)
C2 B1 C31 C32 -112.1(2)
C41 B1 C31 C32 74.0(3)
C2 B1 C31 C36 62.5(3)
C41 B1 C31 C36 -111.4(2)
C36 C31 C32 F32 178.56(19)
B1 C31 C32 F32 -6.6(3)
C36 C31 C32 C33 -2.8(3)
B1 C31 C32 C33 172.1(2)
F32 C32 C33 F33 0.5(3)
C31 C32 C33 F33 -178.2(2)
F32 C32 C33 C34 178.8(2)
C31 C32 C33 C34 0.1(3)
F33 C33 C34 F34 0.3(3)
C32 C33 C34 F34 -178.0(2)
F33 C33 C34 C35 -179.5(2)
C32 C33 C34 C35 2.2(4)
F34 C34 C35 F35 -0.1(4)
C33 C34 C35 F35 179.7(2)
F34 C34 C35 C36 178.6(2)
C33 C34 C35 C36 -1.6(4)
F35 C35 C36 F36 -2.6(3)
C34 C35 C36 F36 178.7(2)
F35 C35 C36 C31 177.3(2)
C34 C35 C36 C31 -1.3(4)
C32 C31 C36 F36 -176.67(19)
B1 C31 C36 F36 8.2(3)
C32 C31 C36 C35 3.4(3)
B1 C31 C36 C35 -171.7(2)
